data_4071011
loop_
_publ_author_name
'Zhao, Liang'
'Chen, Xu-Dong'
'Mak, Thomas C. W.'

_publ_section_title
;
 Silver(I)&#x2212;Ethynide Supramolecular Synthons in the Assembly of
 \p&#x2212;\p Stacked Infinite Columns&#x22A5;
;
_journal_issue 11
_journal_name_full Organometallics
_journal_page_first 2483
_journal_paper_doi 10.1021/om701201m
_journal_volume 27
_journal_year 2008
_chemical_formula_sum 'C7 H4 Ag4 N4 O9'
_chemical_formula_weight 719.62
_chemical_name_common '(3-AgCC)-Py ?3AgNO3'
_chemical_name_systematic
; 
 ? 
;
_space_group_IT_number 14
_symmetry_cell_setting monoclinic
_symmetry_space_group_name_Hall '-P 2yn'
_symmetry_space_group_name_H-M 'P 1 21/n 1'
_atom_sites_solution_hydrogens geom
_atom_sites_solution_primary direct
_atom_sites_solution_secondary difmap
_audit_creation_method SHELXL-97
_cell_angle_alpha 90.00
_cell_angle_beta 92.056(2)
_cell_angle_gamma 90.00
_cell_formula_units_Z 4
_cell_length_a 7.2997(9)
_cell_length_b 16.0767(19)
_cell_length_c 11.7819(14)
_cell_measurement_temperature 293(2)
_cell_volume 1381.8(3)
_computing_structure_refinement 'SHELXL-97 (Sheldrick, 1997)'
_computing_structure_solution 'SHELXS-97 (Sheldrick, 1990)'
_diffrn_ambient_temperature 293(2)
_diffrn_measured_fraction_theta_full 0.995
_diffrn_measured_fraction_theta_max 0.995
_diffrn_radiation_monochromator graphite
_diffrn_radiation_source 'fine-focus sealed tube'
_diffrn_radiation_type MoK\a
_diffrn_radiation_wavelength 0.71073
_diffrn_reflns_av_R_equivalents 0.0255
_diffrn_reflns_av_sigmaI/netI 0.0246
_diffrn_reflns_limit_h_max 9
_diffrn_reflns_limit_h_min -9
_diffrn_reflns_limit_k_max 10
_diffrn_reflns_limit_k_min -21
_diffrn_reflns_limit_l_max 15
_diffrn_reflns_limit_l_min -15
_diffrn_reflns_number 9722
_diffrn_reflns_theta_full 28.30
_diffrn_reflns_theta_max 28.30
_diffrn_reflns_theta_min 2.14
_exptl_absorpt_coefficient_mu 5.643
_exptl_absorpt_correction_T_max 1.000000
_exptl_absorpt_correction_T_min 0.500963
_exptl_absorpt_correction_type multi-scan
_exptl_crystal_colour 'Light yellow'
_exptl_crystal_density_diffrn 3.459
_exptl_crystal_density_method 'not measured'
_exptl_crystal_description Block
_exptl_crystal_F_000 1336
_exptl_crystal_size_max 0.46
_exptl_crystal_size_mid 0.34
_exptl_crystal_size_min 0.28
_refine_diff_density_max 0.708
_refine_diff_density_min -0.604
_refine_diff_density_rms 0.101
_refine_ls_extinction_coef 0.00666(19)
_refine_ls_extinction_expression Fc^*^=kFc[1+0.001xFc^2^\l^3^/sin(2\q)]^-1/4^
_refine_ls_extinction_method SHELXL
_refine_ls_goodness_of_fit_ref 1.068
_refine_ls_hydrogen_treatment mixed
_refine_ls_matrix_type full
_refine_ls_number_parameters 237
_refine_ls_number_reflns 3429
_refine_ls_number_restraints 0
_refine_ls_restrained_S_all 1.068
_refine_ls_R_factor_all 0.0253
_refine_ls_R_factor_gt 0.0219
_refine_ls_shift/su_max 0.002
_refine_ls_shift/su_mean 0.000
_refine_ls_structure_factor_coef Fsqd
_refine_ls_weighting_details 'calc w=1/[\s^2^(Fo^2^)+(0.0202P)^2^+1.2434P] where P=(Fo^2^+2Fc^2^)/3'
_refine_ls_weighting_scheme calc
_refine_ls_wR_factor_gt 0.0510
_refine_ls_wR_factor_ref 0.0526
_reflns_number_gt 3091
_reflns_number_total 3429
_reflns_threshold_expression >2sigma(I)
_cod_data_source_file om701201m-file003.cif
_cod_data_source_block Complex_3
_cod_depositor_comments
;
The following automatic conversions were performed:

'_symmetry_cell_setting' value 'Monoclinic' changed to 'monoclinic'
according to /home/saulius/struct/CIF-dictionaries/cif_core.dic
dictionary named 'cif_core.dic' version 2.4.1 from
2010-06-29.

'_exptl_absorpt_correction_type' value 'Multi-Scan'
changed to 'multi-scan' according to
/home/saulius/struct/CIF-dictionaries/cif_core.dic dictionary named
'cif_core.dic' version 2.4.1 from 2010-06-29.

Automatic conversion script
Id: cif_fix_values 1715 2011-07-08 13:25:40Z adriana 
;
_cod_original_sg_symbol_H-M P2(1)/n
_cod_database_code 4071011

loop_
_symmetry_equiv_pos_as_xyz
'x, y, z'
'-x+1/2, y+1/2, -z+1/2'
'-x, -y, -z'
'x-1/2, -y-1/2, z-1/2'

loop_
_atom_site_label
_atom_site_type_symbol
_atom_site_fract_x
_atom_site_fract_y
_atom_site_fract_z
_atom_site_U_iso_or_equiv
_atom_site_adp_type
_atom_site_occupancy
_atom_site_symmetry_multiplicity
_atom_site_calc_flag
_atom_site_refinement_flags
_atom_site_disorder_group
Ag1 Ag 0.26998(3) 0.094081(14) 0.711872(18) 0.03517(8) Uani 1 1 d . .
Ag2 Ag -0.09034(3) 0.187024(18) 0.67909(2) 0.04557(9) Uani 1 1 d . .
Ag3 Ag 0.0410(4) 0.1283(2) 0.4615(3) 0.0411(5) Uani 0.62(3) 1 d P 1
Ag4 Ag 0.4242(4) 0.16491(17) 0.4871(4) 0.0408(4) Uani 0.62(3) 1 d P 1
Ag3' Ag 0.0495(7) 0.1189(6) 0.4752(8) 0.0407(9) Uani 0.38(3) 1 d P 2
Ag4' Ag 0.4334(9) 0.1647(3) 0.5052(11) 0.0542(12) Uani 0.38(3) 1 d P 2
N1 N 0.2208(3) 0.50128(14) 0.65166(19) 0.0299(5) Uani 1 1 d . .
C1 C 0.1986(4) 0.19916(17) 0.6093(2) 0.0270(5) Uani 1 1 d . .
C2 C 0.1974(3) 0.27427(16) 0.5972(2) 0.0244(5) Uani 1 1 d . .
C3 C 0.2054(4) 0.36275(16) 0.5771(2) 0.0254(5) Uani 1 1 d . .
C4 C 0.2263(4) 0.39305(18) 0.4680(2) 0.0316(6) Uani 1 1 d . .
H4A H 0.2262 0.3570 0.4062 0.038 Uiso 1 1 calc R .
C5 C 0.2470(5) 0.47755(19) 0.4529(2) 0.0377(7) Uani 1 1 d . .
H5A H 0.2620 0.4994 0.3808 0.045 Uiso 1 1 calc R .
C6 C 0.2454(4) 0.52904(18) 0.5458(2) 0.0360(6) Uani 1 1 d . .
H6A H 0.2620 0.5858 0.5349 0.043 Uiso 1 1 calc R .
C7 C 0.2011(4) 0.41918(17) 0.6669(2) 0.0283(5) Uani 1 1 d . .
H7A H 0.1840 0.3992 0.7398 0.034 Uiso 1 1 calc R .
N2 N 0.1708(3) 0.17161(16) 0.2282(2) 0.0333(5) Uani 1 1 d . .
O1 O 0.1784(5) 0.1877(2) 0.1268(2) 0.0693(9) Uani 1 1 d . .
O2 O 0.0778(3) 0.11245(15) 0.2628(2) 0.0468(6) Uani 1 1 d . .
O3 O 0.2582(3) 0.21713(16) 0.29820(18) 0.0437(5) Uani 1 1 d . .
N3 N -0.2645(3) 0.24976(15) 0.39676(18) 0.0281(5) Uani 1 1 d . .
O4 O -0.1166(3) 0.28064(15) 0.3726(2) 0.0414(5) Uani 1 1 d . .
O5 O -0.4105(3) 0.28916(14) 0.38701(17) 0.0357(4) Uani 1 1 d . .
O6 O -0.2699(3) 0.17488(13) 0.43366(18) 0.0356(4) Uani 1 1 d . .
N4 N 0.3145(3) -0.02424(16) 0.3812(2) 0.0352(5) Uani 1 1 d . .
O7 O 0.1741(3) -0.01558(15) 0.4372(2) 0.0544(7) Uani 1 1 d . .
O8 O 0.4351(3) 0.02989(16) 0.3808(2) 0.0497(6) Uani 1 1 d . .
O9 O 0.3364(3) -0.09045(15) 0.3251(2) 0.0449(5) Uani 1 1 d . .

loop_
_atom_site_aniso_label
_atom_site_aniso_U_11
_atom_site_aniso_U_22
_atom_site_aniso_U_33
_atom_site_aniso_U_23
_atom_site_aniso_U_13
_atom_site_aniso_U_12
Ag1 0.05070(14) 0.02375(11) 0.03089(12) 0.00810(8) -0.00079(9) 0.00205(9)
Ag2 0.03867(14) 0.05462(17) 0.04446(14) -0.00809(12) 0.01602(10) 0.00129(11)
Ag3 0.0363(4) 0.0522(8) 0.0349(6) -0.0085(5) 0.0009(3) 0.0064(7)
Ag4 0.0324(4) 0.0513(8) 0.0396(8) 0.0068(5) 0.0135(4) 0.0012(6)
Ag3' 0.0404(10) 0.0450(13) 0.0368(14) -0.0202(13) 0.0012(7) -0.0123(10)
Ag4' 0.0366(9) 0.0733(15) 0.054(3) 0.0172(10) 0.0208(12) 0.0166(10)
N1 0.0414(12) 0.0213(10) 0.0270(11) -0.0031(9) 0.0007(9) 0.0018(10)
C1 0.0333(13) 0.0231(12) 0.0246(11) 0.0011(10) 0.0018(10) -0.0024(10)
C2 0.0289(12) 0.0214(12) 0.0228(11) -0.0023(9) 0.0005(9) 0.0000(10)
C3 0.0284(12) 0.0193(12) 0.0283(12) 0.0017(10) -0.0002(9) 0.0007(10)
C4 0.0435(15) 0.0253(13) 0.0261(12) -0.0036(10) 0.0030(11) 0.0005(12)
C5 0.0603(19) 0.0271(14) 0.0262(12) 0.0040(11) 0.0068(12) -0.0040(14)
C6 0.0532(18) 0.0196(12) 0.0354(14) -0.0001(11) 0.0046(12) -0.0058(12)
C7 0.0370(14) 0.0226(12) 0.0254(12) 0.0003(10) 0.0004(10) 0.0011(11)
N2 0.0352(12) 0.0366(13) 0.0279(11) -0.0012(10) -0.0008(9) -0.0005(10)
O1 0.111(2) 0.073(2) 0.0246(11) 0.0022(12) 0.0028(12) -0.0226(18)
O2 0.0487(13) 0.0431(13) 0.0487(13) -0.0007(11) 0.0009(10) -0.0164(11)
O3 0.0527(13) 0.0458(13) 0.0324(10) -0.0026(10) -0.0028(9) -0.0157(11)
N3 0.0333(11) 0.0279(11) 0.0231(10) -0.0010(9) -0.0014(8) -0.0041(9)
O4 0.0320(10) 0.0408(12) 0.0516(12) 0.0097(10) 0.0020(9) -0.0096(9)
O5 0.0329(10) 0.0400(12) 0.0340(10) 0.0009(9) -0.0027(8) 0.0058(9)
O6 0.0393(11) 0.0265(10) 0.0412(11) 0.0049(9) 0.0063(9) -0.0030(9)
N4 0.0398(13) 0.0311(12) 0.0353(12) 0.0055(11) 0.0074(10) 0.0062(11)
O7 0.0537(14) 0.0362(13) 0.0756(17) 0.0116(12) 0.0350(13) 0.0075(11)
O8 0.0469(13) 0.0418(13) 0.0614(15) -0.0068(12) 0.0146(11) -0.0101(11)
O9 0.0503(13) 0.0366(12) 0.0486(13) -0.0081(10) 0.0113(10) -0.0009(10)

loop_
_atom_type_symbol
_atom_type_description
_atom_type_scat_dispersion_real
_atom_type_scat_dispersion_imag
_atom_type_scat_source
C C 0.0033 0.0016 'International Tables Vol C Tables 4.2.6.8 and 6.1.1.4'
H H 0.0000 0.0000 'International Tables Vol C Tables 4.2.6.8 and 6.1.1.4'
N N 0.0061 0.0033 'International Tables Vol C Tables 4.2.6.8 and 6.1.1.4'
O O 0.0106 0.0060 'International Tables Vol C Tables 4.2.6.8 and 6.1.1.4'
Ag Ag -0.8971 1.1015 'International Tables Vol C Tables 4.2.6.8 and 6.1.1.4'

loop_
_geom_angle_atom_site_label_1
_geom_angle_atom_site_label_2
_geom_angle_atom_site_label_3
_geom_angle
_geom_angle_site_symmetry_1
_geom_angle_site_symmetry_3
C1 Ag1 N1 162.88(9) . 2_546
C1 Ag1 Ag4' 47.96(13) . .
N1 Ag1 Ag4' 149.01(14) 2_546 .
C1 Ag1 Ag2 49.07(7) . .
N1 Ag1 Ag2 115.57(6) 2_546 .
Ag4' Ag1 Ag2 94.53(14) . .
C1 Ag1 Ag4 47.14(9) . .
N1 Ag1 Ag4 149.96(9) 2_546 .
Ag4' Ag1 Ag4 3.0(2) . .
Ag2 Ag1 Ag4 92.84(7) . .
C1 Ag1 Ag3' 45.64(16) . .
N1 Ag1 Ag3' 136.58(15) 2_546 .
Ag4' Ag1 Ag3' 56.1(3) . .
Ag2 Ag1 Ag3' 54.61(9) . .
Ag4 Ag1 Ag3' 53.20(14) . .
C1 Ag2 O9 138.69(9) . 3_556
C1 Ag2 O3 127.34(9) . 4_566
O9 Ag2 O3 93.95(8) 3_556 4_566
C1 Ag2 Ag3' 51.17(10) . .
O9 Ag2 Ag3' 91.39(10) 3_556 .
O3 Ag2 Ag3' 158.3(3) 4_566 .
C1 Ag2 Ag3 51.72(8) . .
O9 Ag2 Ag3 92.41(8) 3_556 .
O3 Ag2 Ag3 153.94(11) 4_566 .
Ag3' Ag2 Ag3 4.3(3) . .
C1 Ag2 Ag1 44.43(7) . .
O9 Ag2 Ag1 109.39(6) 3_556 .
O3 Ag2 Ag1 131.39(5) 4_566 .
Ag3' Ag2 Ag1 65.5(2) . .
Ag3 Ag2 Ag1 69.10(8) . .
C1 Ag3 O2 135.42(17) . .
C1 Ag3 O6 112.71(14) . .
O2 Ag3 O6 92.20(16) . .
C1 Ag3 O7 110.35(19) . .
O2 Ag3 O7 74.51(11) . .
O6 Ag3 O7 129.39(13) . .
C1 Ag3 Ag4 51.06(11) . .
O2 Ag3 Ag4 88.91(14) . .
O6 Ag3 Ag4 149.92(17) . .
O7 Ag3 Ag4 79.74(12) . .
C1 Ag3 Ag2 50.26(9) . .
O2 Ag3 Ag2 161.58(19) . .
O6 Ag3 Ag2 71.43(9) . .
O7 Ag3 Ag2 122.26(19) . .
Ag4 Ag3 Ag2 101.04(11) . .
C1 Ag4 O6 149.7(2) . 1_655
C1 Ag4 O8 123.87(13) . .
O6 Ag4 O8 82.99(13) 1_655 .
C1 Ag4 Ag3 52.73(11) . .
O6 Ag4 Ag3 157.1(2) 1_655 .
O8 Ag4 Ag3 79.52(12) . .
C1 Ag4 Ag1 42.90(10) . .
O6 Ag4 Ag1 128.78(18) 1_655 .
O8 Ag4 Ag1 97.24(11) . .
Ag3 Ag4 Ag1 68.55(10) . .
C1 Ag3' O7 117.7(4) . .
C1 Ag3' O2 131.0(3) . .
O7 Ag3' O2 74.47(14) . .
C1 Ag3' O6 110.2(2) . .
O7 Ag3' O6 129.71(15) . .
O2 Ag3' O6 86.0(4) . .
C1 Ag3' O7 112.4(4) . 3_556
O7 Ag3' O7 75.1(3) . 3_556
O2 Ag3' O7 116.63(15) . 3_556
O6 Ag3' O7 73.35(13) . 3_556
C1 Ag3' Ag2 51.58(12) . .
O7 Ag3' Ag2 130.7(5) . .
O2 Ag3' Ag2 153.3(5) . .
O6 Ag3' Ag2 70.85(13) . .
O7 Ag3' Ag2 70.08(19) 3_556 .
C1 Ag3' Ag4' 48.68(19) . .
O7 Ag3' Ag4' 83.1(3) . .
O2 Ag3' Ag4' 91.0(2) . .
O6 Ag3' Ag4' 144.2(4) . .
O7 Ag3' Ag4' 137.6(4) 3_556 .
Ag2 Ag3' Ag4' 99.91(17) . .
C1 Ag3' Ag1 41.8(2) . .
O7 Ag3' Ag1 82.4(4) . .
O2 Ag3' Ag1 143.6(2) . .
O6 Ag3' Ag1 130.2(2) . .
O7 Ag3' Ag1 82.9(3) 3_556 .
Ag2 Ag3' Ag1 59.90(17) . .
Ag4' Ag3' Ag1 58.14(17) . .
C1 Ag4' O6 156.9(4) . 1_655
C1 Ag4' Ag3' 50.86(17) . .
O6 Ag4' Ag3' 150.2(5) 1_655 .
C1 Ag4' Ag1 45.62(19) . .
O6 Ag4' Ag1 136.0(5) 1_655 .
Ag3' Ag4' Ag1 65.8(2) . .
C7 N1 C6 118.0(2) . .
C7 N1 Ag1 124.94(18) . 2_556
C6 N1 Ag1 116.96(19) . 2_556
C2 C1 Ag1 148.7(2) . .
C2 C1 Ag4' 100.7(2) . .
Ag1 C1 Ag4' 86.4(3) . .
C2 C1 Ag3' 118.6(4) . .
Ag1 C1 Ag3' 92.6(3) . .
Ag4' C1 Ag3' 80.5(3) . .
C2 C1 Ag4 99.6(2) . .
Ag1 C1 Ag4 89.96(14) . .
Ag4' C1 Ag4 5.3(4) . .
Ag3' C1 Ag4 76.40(17) . .
C2 C1 Ag2 97.08(19) . .
Ag1 C1 Ag2 86.50(9) . .
Ag4' C1 Ag2 156.2(2) . .
Ag3' C1 Ag2 77.25(15) . .
Ag4 C1 Ag2 153.21(15) . .
C2 C1 Ag3 113.2(2) . .
Ag1 C1 Ag3 98.01(16) . .
Ag4' C1 Ag3 80.6(3) . .
Ag3' C1 Ag3 5.4(3) . .
Ag4 C1 Ag3 76.20(14) . .
Ag2 C1 Ag3 78.02(11) . .
C1 C2 C3 176.1(3) . .
C4 C3 C7 118.7(2) . .
C4 C3 C2 120.3(2) . .
C7 C3 C2 121.0(2) . .
C5 C4 C3 118.7(3) . .
C6 C5 C4 119.2(3) . .
N1 C6 C5 123.0(3) . .
N1 C7 C3 122.3(2) . .
O1 N2 O2 121.6(3) . .
O1 N2 O3 118.4(3) . .
O2 N2 O3 119.9(2) . .
N2 O2 Ag3 108.79(19) . .
N2 O2 Ag3' 111.0(2) . .
Ag3 O2 Ag3' 4.2(3) . .
N2 O3 Ag2 103.02(16) . 4_665
O4 N3 O5 122.0(2) . .
O4 N3 O6 119.7(2) . .
O5 N3 O6 118.3(2) . .
N3 O6 Ag4 101.32(18) . 1_455
N3 O6 Ag4' 103.1(2) . 1_455
Ag4 O6 Ag4' 5.4(3) 1_455 1_455
N3 O6 Ag3 107.39(18) . .
Ag4 O6 Ag3 147.75(19) 1_455 .
Ag4' O6 Ag3 143.6(3) 1_455 .
N3 O6 Ag3' 111.1(3) . .
Ag4 O6 Ag3' 143.4(3) 1_455 .
Ag4' O6 Ag3' 139.3(5) 1_455 .
Ag3 O6 Ag3' 4.4(3) . .
O8 N4 O7 121.4(3) . .
O8 N4 O9 119.1(2) . .
O7 N4 O9 119.4(3) . .
N4 O7 Ag3' 121.7(3) . .
N4 O7 Ag3 119.3(2) . .
Ag3' O7 Ag3 4.3(3) . .
N4 O7 Ag3' 133.4(2) . 3_556
Ag3' O7 Ag3' 104.9(3) . 3_556
Ag3 O7 Ag3' 107.0(2) . 3_556
N4 O8 Ag4 124.9(2) . .
N4 O9 Ag2 116.85(18) . 3_556

loop_
_geom_bond_atom_site_label_1
_geom_bond_atom_site_label_2
_geom_bond_distance
_geom_bond_site_symmetry_2
Ag1 C1 2.131(3) .
Ag1 N1 2.193(2) 2_546
Ag1 Ag4' 2.975(10) .
Ag1 Ag2 3.0376(5) .
Ag1 Ag4 3.130(4) .
Ag1 Ag3' 3.195(11) .
Ag2 C1 2.299(3) .
Ag2 O9 2.373(2) 3_556
Ag2 O3 2.383(2) 4_566
Ag2 Ag3' 2.862(5) .
Ag2 Ag3 2.925(3) .
Ag3 C1 2.347(4) .
Ag3 O2 2.380(4) .
Ag3 O6 2.401(4) .
Ag3 O7 2.530(4) .
Ag3 Ag4 2.864(4) .
Ag4 C1 2.294(4) .
Ag4 O6 2.347(4) 1_655
Ag4 O8 2.508(4) .
Ag3' C1 2.286(5) .
Ag3' O7 2.393(8) .
Ag3' O2 2.520(9) .
Ag3' O6 2.531(9) .
Ag3' O7 2.571(8) 3_556
Ag3' Ag4' 2.907(7) .
Ag4' C1 2.214(7) .
Ag4' O6 2.358(6) 1_655
N1 C7 1.340(3) .
N1 C6 1.343(4) .
N1 Ag1 2.193(2) 2_556
C1 C2 1.216(4) .
C2 C3 1.444(4) .
C3 C4 1.388(4) .
C3 C7 1.395(4) .
C4 C5 1.379(4) .
C5 C6 1.372(4) .
N2 O1 1.226(3) .
N2 O2 1.245(3) .
N2 O3 1.259(3) .
O3 Ag2 2.383(2) 4_665
N3 O4 1.231(3) .
N3 O5 1.241(3) .
N3 O6 1.281(3) .
O6 Ag4 2.347(4) 1_455
O6 Ag4' 2.358(6) 1_455
N4 O8 1.238(3) .
N4 O7 1.246(3) .
N4 O9 1.266(3) .
O7 Ag3' 2.571(8) 3_556
O9 Ag2 2.373(2) 3_556
